data_4037763
loop_
_publ_author_name
'Esteve, Ferran'
'Altava, Belen'
'Bolte, Michael'
'Burguete, Maria Isabel'
'Garcia-Verdugo, Eduardo'
'Luis, Santiago V.'

_publ_section_title
;
 Highly selective anion template effect in the synthesis of constrained
 pseudopeptidic macrocyclic cyclophanes.
;
_journal_name_full 'The Journal of organic chemistry'
_journal_paper_doi 10.1021/acs.joc.9b03048
_journal_year 2019
_chemical_absolute_configuration syn
_chemical_formula_moiety 'C30 H48 N4 O2'
_chemical_formula_sum 'C30 H48 N4 O2'
_chemical_formula_weight 496.72
_space_group_crystal_system orthorhombic
_space_group_IT_number 19
_space_group_name_Hall 'P 2ac 2ab'
_space_group_name_H-M_alt 'P 21 21 21'
_atom_sites_solution_hydrogens mixed
_audit_creation_method SHELXL-2017/1
_cell_angle_alpha 90
_cell_angle_beta 90
_cell_angle_gamma 90
_cell_formula_units_Z 4
_cell_length_a 9.6765(3)
_cell_length_b 17.4857(6)
_cell_length_c 18.9347(8)
_cell_measurement_reflns_used 5297
_cell_measurement_temperature 203(2)
_cell_measurement_theta_max 71.900
_cell_measurement_theta_min 4.672
_cell_volume 3203.8(2)
_computing_cell_refinement CrysAlisPro
_computing_data_reduction CrysAlisPro
_computing_structure_refinement 'SHELXL-2017/1 (Sheldrick, 2017)'
_computing_structure_solution 'SHELXT 2014/5 (Sheldrick, 2014)'
_diffrn_ambient_temperature 203(2)
_diffrn_detector_area_resol_mean 10.4051
_diffrn_measured_fraction_theta_full 1.000
_diffrn_measured_fraction_theta_max 1.000
_diffrn_measurement_device_type SuperNova
_diffrn_measurement_method '\w scans'
_diffrn_radiation_type CuK\a
_diffrn_radiation_wavelength 1.54184
_diffrn_reflns_av_R_equivalents 0.0401
_diffrn_reflns_av_unetI/netI 0.0335
_diffrn_reflns_Laue_measured_fraction_full 1.000
_diffrn_reflns_Laue_measured_fraction_max 1.000
_diffrn_reflns_limit_h_max 8
_diffrn_reflns_limit_h_min -11
_diffrn_reflns_limit_k_max 20
_diffrn_reflns_limit_k_min -19
_diffrn_reflns_limit_l_max 22
_diffrn_reflns_limit_l_min -22
_diffrn_reflns_number 17199
_diffrn_reflns_point_group_measured_fraction_full 1.000
_diffrn_reflns_point_group_measured_fraction_max 1.000
_diffrn_reflns_theta_full 66.579
_diffrn_reflns_theta_max 66.579
_diffrn_reflns_theta_min 3.441
_diffrn_source Microfocus
_exptl_absorpt_coefficient_mu 0.503
_exptl_absorpt_correction_T_max 1.000
_exptl_absorpt_correction_T_min 0.562
_exptl_absorpt_correction_type gaussian
_exptl_absorpt_process_details
;
CrysAlisPro 1.171.39.46 (Rigaku Oxford Diffraction, 2018)
Numerical absorption correction based on gaussian 
integration over a multifaceted crystal model
Empirical absorption correction using spherical harmonics,
 implemented in SCALE3 ABSPACK scaling algorithm.
;
_exptl_crystal_colour Yellow
_exptl_crystal_density_diffrn 1.030
_exptl_crystal_description Fiber
_exptl_crystal_F_000 1088
_exptl_crystal_size_max 0.360
_exptl_crystal_size_mid 0.055
_exptl_crystal_size_min 0.043
_refine_diff_density_max 0.705
_refine_diff_density_min -0.353
_refine_diff_density_rms 0.057
_refine_ls_abs_structure_details
;
 Flack x determined using 1704 quotients [(I+)-(I-)]/[(I+)+(I-)]
 (Parsons, Flack and Wagner, Acta Cryst. B69 (2013) 249-259).
;
_refine_ls_abs_structure_Flack -0.35(17)
_refine_ls_extinction_method none
_refine_ls_goodness_of_fit_ref 1.042
_refine_ls_hydrogen_treatment mixed
_refine_ls_matrix_type full
_refine_ls_number_parameters 333
_refine_ls_number_reflns 5670
_refine_ls_number_restraints 45
_refine_ls_restrained_S_all 1.066
_refine_ls_R_factor_all 0.0851
_refine_ls_R_factor_gt 0.0721
_refine_ls_shift/su_max 0.027
_refine_ls_shift/su_mean 0.001
_refine_ls_structure_factor_coef Fsqd
_refine_ls_weighting_details 'w=1/[\s^2^(Fo^2^)+(0.1698P)^2^+0.2156P] where P=(Fo^2^+2Fc^2^)/3'
_refine_ls_weighting_scheme calc
_refine_ls_wR_factor_gt 0.2129
_refine_ls_wR_factor_ref 0.2328
_reflns_Friedel_coverage 0.770
_reflns_Friedel_fraction_full 1.000
_reflns_Friedel_fraction_max 1.000
_reflns_number_gt 4601
_reflns_number_total 5670
_reflns_threshold_expression 'I > 2\s(I)'
_cod_data_source_file jo9b03048_si_005.cif
_cod_data_source_block str2074_a
_cod_database_code 4037763
_shelx_shelxl_version_number 2017/1
_shelx_space_group_comment
;
The symmetry employed for this shelxl refinement is uniquely defined
by the following loop, which should always be used as a source of
symmetry information in preference to the above space-group names.
They are only intended as comments.
;
_shelx_estimated_absorpt_t_min 0.840
_shelx_estimated_absorpt_t_max 0.979

loop_
_space_group_symop_operation_xyz
'x, y, z'
'-x+1/2, -y, z+1/2'
'-x, y+1/2, -z+1/2'
'x+1/2, -y+1/2, -z'

loop_
_atom_site_label
_atom_site_type_symbol
_atom_site_fract_x
_atom_site_fract_y
_atom_site_fract_z
_atom_site_U_iso_or_equiv
_atom_site_adp_type
_atom_site_occupancy
_atom_site_site_symmetry_order
_atom_site_calc_flag
_atom_site_refinement_flags_posn
_atom_site_refinement_flags_adp
O1A O 0.6472(3) 0.4066(2) 0.66014(18) 0.0600(8) Uani 1 1 d . .
O1B O 0.3514(3) 0.5812(2) 0.1178(2) 0.0656(9) Uani 1 1 d . .
N2A N 0.4865(3) 0.3419(2) 0.52787(18) 0.0474(8) Uani 1 1 d . .
N2B N 0.5348(4) 0.4541(2) 0.1896(2) 0.0548(9) Uani 1 1 d . .
N1B N 0.5641(4) 0.6298(2) 0.1349(3) 0.0596(10) Uani 1 1 d D .
N1A N 0.4305(4) 0.4513(2) 0.6619(2) 0.0604(10) Uani 1 1 d D .
C13A C 0.4272(4) 0.3948(2) 0.4209(2) 0.0460(9) Uani 1 1 d . .
C6A C 0.5242(4) 0.3982(3) 0.6453(2) 0.0502(9) Uani 1 1 d . .
C13B C 0.4421(4) 0.4326(2) 0.3007(2) 0.0492(9) Uani 1 1 d . .
C6B C 0.4790(4) 0.5720(3) 0.1232(2) 0.0529(10) Uani 1 1 d . .
C7A C 0.4720(4) 0.3287(2) 0.6036(2) 0.0467(9) Uani 1 1 d . .
H7A H 0.372375 0.322364 0.614010 0.056 Uiso 1 1 calc R U
C14B C 0.5851(4) 0.4406(2) 0.3079(2) 0.0481(9) Uani 1 1 d . .
C15 C 0.3614(4) 0.4111(3) 0.3571(3) 0.0556(11) Uani 1 1 d . .
H15 H 0.264797 0.407504 0.352778 0.067 Uiso 1 1 calc R U
C12A C 0.6122(4) 0.3785(3) 0.5006(2) 0.0529(10) Uani 1 1 d . .
H12A H 0.690255 0.342766 0.500195 0.063 Uiso 1 1 calc R U
H12B H 0.636982 0.423671 0.528460 0.063 Uiso 1 1 calc R U
C12B C 0.6444(5) 0.4678(3) 0.2389(3) 0.0613(12) Uani 1 1 d . .
H12C H 0.667839 0.522277 0.241065 0.074 Uiso 1 1 calc R U
H12D H 0.727328 0.438644 0.226307 0.074 Uiso 1 1 calc R U
C14A C 0.5699(4) 0.4000(2) 0.4273(2) 0.0451(9) Uani 1 1 d . .
C11A C 0.3672(4) 0.3711(3) 0.4899(2) 0.0545(10) Uani 1 1 d . .
H11A H 0.325812 0.414742 0.514579 0.065 Uiso 1 1 calc R U
H11B H 0.296941 0.331315 0.483603 0.065 Uiso 1 1 calc R U
C8A C 0.5458(4) 0.2562(3) 0.6270(2) 0.0526(10) Uani 1 1 d . .
H8A H 0.645774 0.262387 0.617541 0.063 Uiso 1 1 calc R U
C16 C 0.6506(4) 0.4243(3) 0.3703(3) 0.0535(10) Uani 1 1 d . .
H16 H 0.746944 0.429409 0.374698 0.064 Uiso 1 1 calc R U
C7B C 0.5416(5) 0.4928(3) 0.1202(2) 0.0543(10) Uani 1 1 d . .
H7B H 0.640633 0.499225 0.108485 0.065 Uiso 1 1 calc R U
C11B C 0.4010(5) 0.4522(3) 0.2265(3) 0.0598(12) Uani 1 1 d . .
H11C H 0.339951 0.413156 0.206439 0.072 Uiso 1 1 calc R U
H11D H 0.354793 0.502034 0.224391 0.072 Uiso 1 1 calc R U
C8B C 0.4778(7) 0.4443(3) 0.0618(3) 0.0742(14) Uani 1 1 d . .
H8B H 0.377189 0.440371 0.070602 0.089 Uiso 1 1 calc R U
C10A C 0.4932(6) 0.1879(3) 0.5841(3) 0.0698(13) Uani 1 1 d . .
H10A H 0.505776 0.198089 0.534148 0.105 Uiso 1 1 calc R U
H10B H 0.544728 0.142459 0.597100 0.105 Uiso 1 1 calc R U
H10C H 0.395869 0.179979 0.593846 0.105 Uiso 1 1 calc R U
C9A C 0.5269(8) 0.2412(4) 0.7052(3) 0.0851(17) Uani 1 1 d . .
H9A1 H 0.575281 0.194651 0.718112 0.128 Uiso 1 1 calc R U
H9A2 H 0.564129 0.283776 0.731962 0.128 Uiso 1 1 calc R U
H9A3 H 0.429306 0.235555 0.715591 0.128 Uiso 1 1 calc R U
C9B C 0.4994(9) 0.4833(4) -0.0099(3) 0.096(2) Uani 1 1 d . .
H9B1 H 0.460614 0.534443 -0.008543 0.145 Uiso 1 1 calc R U
H9B2 H 0.597493 0.486357 -0.020088 0.145 Uiso 1 1 calc R U
H9B3 H 0.453741 0.453811 -0.046509 0.145 Uiso 1 1 calc R U
C10B C 0.5379(12) 0.3639(4) 0.0608(5) 0.119(3) Uani 1 1 d . .
H10D H 0.495153 0.334684 0.023138 0.178 Uiso 1 1 calc R U
H10E H 0.636790 0.366699 0.052887 0.178 Uiso 1 1 calc R U
H10F H 0.520008 0.339190 0.105720 0.178 Uiso 1 1 calc R U
H1NA H 0.341(3) 0.448(4) 0.647(3) 0.075(17) Uiso 1 1 d D .
H1NB H 0.651(3) 0.620(4) 0.138(4) 0.09(2) Uiso 1 1 d D .
C5B C 0.5164(6) 0.7075(3) 0.1483(4) 0.0803(18) Uani 1 1 d . .
H5B1 H 0.444076 0.720625 0.114188 0.096 Uiso 1 1 calc R U
H5B2 H 0.593430 0.743139 0.141569 0.096 Uiso 1 1 calc R U
C4B C 0.4594(11) 0.7164(4) 0.2233(6) 0.117(3) Uani 1 1 d . U
H4B1 H 0.424995 0.768731 0.228731 0.141 Uiso 1 1 calc R U
H4B2 H 0.380422 0.681796 0.228670 0.141 Uiso 1 1 calc R U
C3B C 0.5580(15) 0.7008(6) 0.2805(7) 0.146(3) Uani 1 1 d . U
H3B1 H 0.608368 0.748138 0.290936 0.175 Uiso 1 1 calc R U
H3B2 H 0.625529 0.663289 0.263600 0.175 Uiso 1 1 calc R U
C2B C 0.4926(19) 0.6698(7) 0.3519(8) 0.176(4) Uani 1 1 d . U
H2B1 H 0.431407 0.708636 0.372286 0.211 Uiso 1 1 calc R U
H2B2 H 0.437804 0.623822 0.342386 0.211 Uiso 1 1 calc R U
C1B C 0.611(2) 0.6507(8) 0.4049(9) 0.188(4) Uani 1 1 d . U
H1B1 H 0.653576 0.698758 0.420487 0.225 Uiso 1 1 calc R U
H1B2 H 0.682664 0.621607 0.379653 0.225 Uiso 1 1 calc R U
C1A C 0.5670(17) 0.6035(8) 0.4726(8) 0.172(4) Uani 1 1 d D U
H1A1 H 0.513392 0.558897 0.457308 0.206 Uiso 1 1 calc R U
H1A2 H 0.650481 0.584554 0.496091 0.206 Uiso 1 1 calc R U
C2A C 0.4866(12) 0.6457(6) 0.5230(6) 0.130(3) Uani 1 1 d D U
H2A1 H 0.410090 0.669765 0.497414 0.156 Uiso 1 1 calc R U
H2A2 H 0.544917 0.687003 0.541261 0.156 Uiso 1 1 calc R U
C3A C 0.4258(8) 0.6044(4) 0.5856(5) 0.0974(19) Uani 1 1 d . U
H3A1 H 0.376257 0.559156 0.568590 0.117 Uiso 1 1 calc R U
H3A2 H 0.358103 0.638043 0.608337 0.117 Uiso 1 1 calc R U
C4A C 0.5297(7) 0.5794(4) 0.6403(4) 0.0854(18) Uani 1 1 d . U
H4A1 H 0.564080 0.624686 0.665258 0.102 Uiso 1 1 calc R U
H4A2 H 0.608350 0.555494 0.616330 0.102 Uiso 1 1 calc R U
C5A C 0.4714(5) 0.5237(3) 0.6938(4) 0.0727(15) Uani 1 1 d . .
H5A1 H 0.541058 0.513887 0.730223 0.087 Uiso 1 1 calc R U
H5A2 H 0.390870 0.546831 0.716752 0.087 Uiso 1 1 calc R U

loop_
_atom_site_aniso_label
_atom_site_aniso_U_11
_atom_site_aniso_U_22
_atom_site_aniso_U_33
_atom_site_aniso_U_23
_atom_site_aniso_U_13
_atom_site_aniso_U_12
O1A 0.0346(15) 0.078(2) 0.067(2) -0.0176(17) -0.0049(14) -0.0006(14)
O1B 0.0379(16) 0.080(2) 0.079(2) 0.0249(18) -0.0071(15) -0.0024(15)
N2A 0.0340(16) 0.0623(18) 0.0460(17) 0.0027(14) -0.0020(14) -0.0030(14)
N2B 0.0452(19) 0.065(2) 0.054(2) 0.0198(17) 0.0019(16) 0.0000(15)
N1B 0.0356(18) 0.060(2) 0.083(3) 0.0172(19) -0.0021(18) -0.0009(16)
N1A 0.0363(17) 0.069(2) 0.076(3) -0.017(2) -0.0010(17) -0.0001(17)
C13A 0.0361(19) 0.052(2) 0.050(2) 0.0058(16) -0.0002(16) -0.0003(16)
C6A 0.039(2) 0.062(2) 0.050(2) -0.0069(18) -0.0011(17) -0.0007(17)
C13B 0.0380(19) 0.057(2) 0.052(2) 0.0133(18) -0.0021(17) 0.0004(16)
C6B 0.040(2) 0.065(2) 0.054(2) 0.0200(19) -0.0039(17) -0.0028(18)
C7A 0.0363(19) 0.058(2) 0.046(2) -0.0001(17) 0.0012(16) -0.0042(16)
C14B 0.0373(19) 0.055(2) 0.052(2) 0.0125(18) 0.0008(17) -0.0002(16)
C15 0.0329(19) 0.074(3) 0.060(3) 0.013(2) -0.0045(18) -0.0057(19)
C12A 0.036(2) 0.073(3) 0.050(2) 0.009(2) 0.0025(17) -0.0039(17)
C12B 0.041(2) 0.081(3) 0.062(3) 0.025(2) -0.001(2) -0.001(2)
C14A 0.0355(18) 0.053(2) 0.047(2) 0.0031(16) 0.0022(16) 0.0031(16)
C11A 0.0324(19) 0.079(3) 0.052(2) 0.005(2) -0.0005(17) -0.0013(18)
C8A 0.041(2) 0.058(2) 0.059(2) 0.007(2) -0.0018(18) -0.0019(17)
C16 0.0308(19) 0.071(3) 0.059(2) 0.014(2) 0.0017(17) -0.0031(18)
C7B 0.048(2) 0.064(2) 0.051(2) 0.0165(19) 0.0016(19) -0.0013(18)
C11B 0.041(2) 0.079(3) 0.059(3) 0.021(2) -0.002(2) -0.003(2)
C8B 0.087(4) 0.076(3) 0.060(3) 0.009(2) -0.002(3) -0.016(3)
C10A 0.066(3) 0.062(3) 0.082(3) 0.002(2) -0.011(3) -0.004(2)
C9A 0.098(4) 0.098(4) 0.060(3) 0.023(3) -0.001(3) -0.001(4)
C9B 0.134(7) 0.101(4) 0.054(3) 0.006(3) -0.004(4) -0.020(4)
C10B 0.186(10) 0.073(4) 0.097(5) -0.005(4) -0.002(6) -0.016(5)
C5B 0.056(3) 0.058(3) 0.127(5) 0.020(3) -0.004(3) 0.001(2)
C4B 0.120(6) 0.068(4) 0.164(8) -0.007(4) 0.037(6) 0.011(4)
C3B 0.179(8) 0.097(5) 0.161(8) -0.023(5) 0.035(7) -0.004(6)
C2B 0.230(10) 0.107(6) 0.191(9) -0.033(6) 0.015(8) -0.033(7)
C1B 0.241(11) 0.138(7) 0.184(9) -0.018(7) 0.015(9) -0.019(8)
C1A 0.191(9) 0.142(7) 0.184(9) 0.001(7) 0.004(8) -0.003(7)
C2A 0.126(6) 0.128(6) 0.137(6) -0.010(5) 0.010(6) -0.005(5)
C3A 0.085(4) 0.090(4) 0.117(5) -0.003(4) -0.001(4) -0.005(3)
C4A 0.066(3) 0.074(3) 0.116(5) -0.024(3) -0.004(3) 0.000(3)
C5A 0.047(2) 0.081(3) 0.089(4) -0.032(3) -0.001(3) 0.005(2)

loop_
_atom_type_symbol
_atom_type_description
_atom_type_scat_dispersion_real
_atom_type_scat_dispersion_imag
_atom_type_scat_source
C C 0.0181 0.0091 'International Tables Vol C Tables 4.2.6.8 and 6.1.1.4'
H H 0.0000 0.0000 'International Tables Vol C Tables 4.2.6.8 and 6.1.1.4'
N N 0.0311 0.0180 'International Tables Vol C Tables 4.2.6.8 and 6.1.1.4'
O O 0.0492 0.0322 'International Tables Vol C Tables 4.2.6.8 and 6.1.1.4'

loop_
_geom_angle_atom_site_label_1
_geom_angle_atom_site_label_2
_geom_angle_atom_site_label_3
_geom_angle
C11A N2A C7A 117.8(3)
C11A N2A C12A 109.4(3)
C7A N2A C12A 119.6(3)
C12B N2B C11B 110.2(4)
C12B N2B C7B 118.0(4)
C11B N2B C7B 118.1(3)
C6B N1B C5B 123.0(4)
C6B N1B H1NB 118(5)
C5B N1B H1NB 119(5)
C6A N1A C5A 121.1(4)
C6A N1A H1NA 122(4)
C5A N1A H1NA 116(4)
C14A C13A C15 121.1(4)
C14A C13A C11A 109.2(4)
C15 C13A C11A 129.7(4)
O1A C6A N1A 121.3(4)
O1A C6A C7A 122.0(4)
N1A C6A C7A 116.6(4)
C15 C13B C14B 120.9(4)
C15 C13B C11B 129.8(4)
C14B C13B C11B 109.3(4)
O1B C6B N1B 122.1(5)
O1B C6B C7B 120.7(4)
N1B C6B C7B 117.2(4)
N2A C7A C8A 112.0(4)
N2A C7A C6A 110.4(3)
C8A C7A C6A 110.8(3)
N2A C7A H7A 107.8
C8A C7A H7A 107.8
C6A C7A H7A 107.8
C16 C14B C13B 121.4(4)
C16 C14B C12B 129.6(4)
C13B C14B C12B 109.0(4)
C13B C15 C13A 118.0(4)
C13B C15 H15 121.0
C13A C15 H15 121.0
N2A C12A C14A 102.0(3)
N2A C12A H12A 111.4
C14A C12A H12A 111.4
N2A C12A H12B 111.4
C14A C12A H12B 111.4
H12A C12A H12B 109.2
N2B C12B C14B 103.3(4)
N2B C12B H12C 111.1
C14B C12B H12C 111.1
N2B C12B H12D 111.1
C14B C12B H12D 111.1
H12C C12B H12D 109.1
C13A C14A C16 120.5(4)
C13A C14A C12A 109.7(4)
C16 C14A C12A 129.8(4)
N2A C11A C13A 102.8(3)
N2A C11A H11A 111.2
C13A C11A H11A 111.2
N2A C11A H11B 111.2
C13A C11A H11B 111.2
H11A C11A H11B 109.1
C9A C8A C7A 111.9(4)
C9A C8A C10A 110.1(5)
C7A C8A C10A 109.8(4)
C9A C8A H8A 108.3
C7A C8A H8A 108.3
C10A C8A H8A 108.3
C14B C16 C14A 118.0(4)
C14B C16 H16 121.0
C14A C16 H16 121.0
N2B C7B C6B 111.5(4)
N2B C7B C8B 111.8(4)
C6B C7B C8B 112.1(4)
N2B C7B H7B 107.0
C6B C7B H7B 107.0
C8B C7B H7B 107.0
N2B C11B C13B 102.5(3)
N2B C11B H11C 111.3
C13B C11B H11C 111.3
N2B C11B H11D 111.3
C13B C11B H11D 111.3
H11C C11B H11D 109.2
C10B C8B C7B 111.6(6)
C10B C8B C9B 110.4(6)
C7B C8B C9B 109.8(5)
C10B C8B H8B 108.3
C7B C8B H8B 108.3
C9B C8B H8B 108.3
C8A C10A H10A 109.5
C8A C10A H10B 109.5
H10A C10A H10B 109.5
C8A C10A H10C 109.5
H10A C10A H10C 109.5
H10B C10A H10C 109.5
C8A C9A H9A1 109.5
C8A C9A H9A2 109.5
H9A1 C9A H9A2 109.5
C8A C9A H9A3 109.5
H9A1 C9A H9A3 109.5
H9A2 C9A H9A3 109.5
C8B C9B H9B1 109.5
C8B C9B H9B2 109.5
H9B1 C9B H9B2 109.5
C8B C9B H9B3 109.5
H9B1 C9B H9B3 109.5
H9B2 C9B H9B3 109.5
C8B C10B H10D 109.5
C8B C10B H10E 109.5
H10D C10B H10E 109.5
C8B C10B H10F 109.5
H10D C10B H10F 109.5
H10E C10B H10F 109.5
N1B C5B C4B 111.7(5)
N1B C5B H5B1 109.3
C4B C5B H5B1 109.3
N1B C5B H5B2 109.3
C4B C5B H5B2 109.3
H5B1 C5B H5B2 107.9
C3B C4B C5B 115.6(8)
C3B C4B H4B1 108.4
C5B C4B H4B1 108.4
C3B C4B H4B2 108.4
C5B C4B H4B2 108.4
H4B1 C4B H4B2 107.5
C4B C3B C2B 115.6(12)
C4B C3B H3B1 108.4
C2B C3B H3B1 108.4
C4B C3B H3B2 108.4
C2B C3B H3B2 108.4
H3B1 C3B H3B2 107.4
C1B C2B C3B 109.0(14)
C1B C2B H2B1 109.9
C3B C2B H2B1 109.9
C1B C2B H2B2 109.9
C3B C2B H2B2 109.9
H2B1 C2B H2B2 108.3
C2B C1B C1A 115.5(14)
C2B C1B H1B1 108.4
C1A C1B H1B1 108.4
C2B C1B H1B2 108.4
C1A C1B H1B2 108.4
H1B1 C1B H1B2 107.5
C2A C1A C1B 114.7(11)
C2A C1A H1A1 108.6
C1B C1A H1A1 108.6
C2A C1A H1A2 108.6
C1B C1A H1A2 108.6
H1A1 C1A H1A2 107.6
C1A C2A C3A 119.2(10)
C1A C2A H2A1 107.5
C3A C2A H2A1 107.5
C1A C2A H2A2 107.5
C3A C2A H2A2 107.5
H2A1 C2A H2A2 107.0
C2A C3A C4A 114.8(7)
C2A C3A H3A1 108.6
C4A C3A H3A1 108.6
C2A C3A H3A2 108.6
C4A C3A H3A2 108.6
H3A1 C3A H3A2 107.6
C3A C4A C5A 113.4(6)
C3A C4A H4A1 108.9
C5A C4A H4A1 108.9
C3A C4A H4A2 108.9
C5A C4A H4A2 108.9
H4A1 C4A H4A2 107.7
N1A C5A C4A 112.6(5)
N1A C5A H5A1 109.1
C4A C5A H5A1 109.1
N1A C5A H5A2 109.1
C4A C5A H5A2 109.1
H5A1 C5A H5A2 107.8

loop_
_geom_bond_atom_site_label_1
_geom_bond_atom_site_label_2
_geom_bond_distance
O1A C6A 1.232(5)
O1B C6B 1.250(6)
N2A C11A 1.453(5)
N2A C7A 1.460(5)
N2A C12A 1.468(5)
N2B C12B 1.434(6)
N2B C11B 1.471(6)
N2B C7B 1.480(5)
N1B C6B 1.322(6)
N1B C5B 1.457(7)
N1B H1NB 0.86(3)
N1A C6A 1.336(6)
N1A C5A 1.456(6)
N1A H1NA 0.91(3)
C13A C14A 1.389(6)
C13A C15 1.396(6)
C13A C11A 1.488(6)
C6A C7A 1.535(6)
C13B C15 1.375(6)
C13B C14B 1.398(6)
C13B C11B 1.499(6)
C6B C7B 1.512(7)
C7A C8A 1.521(6)
C7A H7A 0.9900
C14B C16 1.372(6)
C14B C12B 1.503(6)
C15 H15 0.9400
C12A C14A 1.495(6)
C12A H12A 0.9800
C12A H12B 0.9800
C12B H12C 0.9800
C12B H12D 0.9800
C14A C16 1.399(6)
C11A H11A 0.9800
C11A H11B 0.9800
C8A C9A 1.514(7)
C8A C10A 1.531(7)
C8A H8A 0.9900
C16 H16 0.9400
C7B C8B 1.525(8)
C7B H7B 0.9900
C11B H11C 0.9800
C11B H11D 0.9800
C8B C10B 1.521(11)
C8B C9B 1.534(8)
C8B H8B 0.9900
C10A H10A 0.9700
C10A H10B 0.9700
C10A H10C 0.9700
C9A H9A1 0.9700
C9A H9A2 0.9700
C9A H9A3 0.9700
C9B H9B1 0.9700
C9B H9B2 0.9700
C9B H9B3 0.9700
C10B H10D 0.9700
C10B H10E 0.9700
C10B H10F 0.9700
C5B C4B 1.531(12)
C5B H5B1 0.9800
C5B H5B2 0.9800
C4B C3B 1.469(15)
C4B H4B1 0.9800
C4B H4B2 0.9800
C3B C2B 1.588(18)
C3B H3B1 0.9800
C3B H3B2 0.9800
C2B C1B 1.56(2)
C2B H2B1 0.9800
C2B H2B2 0.9800
C1B C1A 1.585(19)
C1B H1B1 0.9800
C1B H1B2 0.9800
C1A C2A 1.436(11)
C1A H1A1 0.9800
C1A H1A2 0.9800
C2A C3A 1.507(13)
C2A H2A1 0.9800
C2A H2A2 0.9800
C3A C4A 1.507(11)
C3A H3A1 0.9800
C3A H3A2 0.9800
C4A C5A 1.515(10)
C4A H4A1 0.9800
C4A H4A2 0.9800
C5A H5A1 0.9800
C5A H5A2 0.9800

loop_
_geom_hbond_atom_site_label_D
_geom_hbond_atom_site_label_H
_geom_hbond_atom_site_label_A
_geom_hbond_distance_DH
_geom_hbond_distance_HA
_geom_hbond_distance_DA
_geom_hbond_angle_DHA
_geom_hbond_site_symmetry_A
_geom_hbond_publ_flag
C12A H12B O1A 0.98 2.51 3.079(6) 116.6 . yes
C11A H11A O1B 0.98 2.60 3.321(6) 130.5 2_565 yes
C11B H11D O1B 0.98 2.45 3.091(6) 122.8 . yes
N1A H1NA O1B 0.91(3) 2.01(3) 2.909(5) 169(6) 2_565 yes
N1B H1NB O1A 0.86(3) 2.05(3) 2.905(5) 173(7) 2_664 yes
